data_7155946
loop_
_publ_author_name
'Ferguson, Jayne L.'
'Squire, Marie A.'
'Fitchett, Christopher M.'

_publ_section_title
;
 Photochemical and oxidative cyclisation of tetraphenylpyrroles
;
_journal_name_full 'Org. Biomol. Chem.'
_journal_paper_doi 10.1039/C7OB02537H
_journal_year 2017
_chemical_formula_moiety 'C35 H25 N'
_chemical_formula_sum 'C35 H25 N'
_chemical_formula_weight 459.56
_space_group_crystal_system monoclinic
_space_group_IT_number 14
_space_group_name_Hall '-P 2ybc'
_space_group_name_H-M_alt 'P 1 21/c 1'
_symmetry_space_group_name_Hall '-P 2ybc'
_symmetry_space_group_name_H-M 'P 1 21/c 1'
_atom_sites_solution_hydrogens geom
_atom_sites_solution_primary direct
_audit_creation_date 2014-10-08
_audit_creation_method
;
Olex2 1.2
(compiled 2014.08.28 svn.r2986 for OlexSys, GUI svn.r4874)
;
_audit_update_record
;
2017-10-01 deposited with the CCDC.
2017-10-25 downloaded from the CCDC.
;
_cell_angle_alpha 90
_cell_angle_beta 97.158(2)
_cell_angle_gamma 90
_cell_formula_units_Z 4
_cell_length_a 10.1062(2)
_cell_length_b 13.1190(3)
_cell_length_c 18.1079(4)
_cell_measurement_reflns_used 3441
_cell_measurement_temperature 287.84(10)
_cell_measurement_theta_max 73.8080
_cell_measurement_theta_min 3.3660
_cell_volume 2382.09(9)
_computing_cell_refinement
;
CrysAlisPro, Agilent Technologies,
Version 1.171.35.19 (release 27-10-2011 CrysAlis171 .NET)
(compiled Oct 27 2011,15:02:11)
;
_computing_data_collection
;
CrysAlisPro, Agilent Technologies,
Version 1.171.35.19 (release 27-10-2011 CrysAlis171 .NET)
(compiled Oct 27 2011,15:02:11)
;
_computing_data_reduction
;
CrysAlisPro, Agilent Technologies,
Version 1.171.35.19 (release 27-10-2011 CrysAlis171 .NET)
(compiled Oct 27 2011,15:02:11)
;
_computing_molecular_graphics 'Olex2 (Dolomanov et al., 2009)'
_computing_publication_material 'Olex2 (Dolomanov et al., 2009)'
_computing_structure_refinement 'ShelXL (Sheldrick, 2008)'
_computing_structure_solution 'XS (Sheldrick, 2008)'
_diffrn_ambient_temperature 287.84(10)
_diffrn_detector_area_resol_mean 10.6501
_diffrn_measured_fraction_theta_full 0.999
_diffrn_measured_fraction_theta_max 0.967
_diffrn_measurement_details
;
#__ type_ start__ end____ width___ exp.time_
  1 omega   -9.00   32.00   1.0000    2.5000
omega____ theta____ kappa____ phi______ frames
    -      -39.9373   37.0000  -60.0000 41

#__ type_ start__ end____ width___ exp.time_
  2 omega  -45.00  -19.00   1.0000    2.5000
omega____ theta____ kappa____ phi______ frames
    -      -39.9373   37.0000   30.0000 26

#__ type_ start__ end____ width___ exp.time_
  3 omega  -34.00   22.00   1.0000    2.5000
omega____ theta____ kappa____ phi______ frames
    -      -39.9373   37.0000 -180.0000 56

#__ type_ start__ end____ width___ exp.time_
  4 omega -112.00  -11.00   1.0000    2.5000
omega____ theta____ kappa____ phi______ frames
    -      -39.9373  -57.0000   60.0000 101

#__ type_ start__ end____ width___ exp.time_
  5 omega  -16.00   25.00   1.0000    2.5000
omega____ theta____ kappa____ phi______ frames
    -      -39.9373   37.0000   30.0000 41

#__ type_ start__ end____ width___ exp.time_
  6 omega   25.00  105.00   1.0000   12.0000
omega____ theta____ kappa____ phi______ frames
    -      107.7491  -94.0000  150.0000 80

#__ type_ start__ end____ width___ exp.time_
  7 omega   50.00   79.00   1.0000   12.0000
omega____ theta____ kappa____ phi______ frames
    -      107.7491  -30.0000  150.0000 29

#__ type_ start__ end____ width___ exp.time_
  8 omega   33.00   94.00   1.0000   12.0000
omega____ theta____ kappa____ phi______ frames
    -      107.7491  -45.0000 -150.0000 61

#__ type_ start__ end____ width___ exp.time_
  9 omega   52.00   91.00   1.0000   12.0000
omega____ theta____ kappa____ phi______ frames
    -      107.7491  -30.0000  -60.0000 39

#__ type_ start__ end____ width___ exp.time_
 10 omega   46.00   85.00   1.0000   12.0000
omega____ theta____ kappa____ phi______ frames
    -      107.7491  -30.0000   60.0000 39

#__ type_ start__ end____ width___ exp.time_
 11 omega   97.00  123.00   1.0000   12.0000
omega____ theta____ kappa____ phi______ frames
    -      107.7491  125.0000    0.0000 26

#__ type_ start__ end____ width___ exp.time_
 12 omega  140.00  176.00   1.0000   12.0000
omega____ theta____ kappa____ phi______ frames
    -      107.7491  125.0000    0.0000 36

#__ type_ start__ end____ width___ exp.time_
 13 omega   36.00   97.00   1.0000   12.0000
omega____ theta____ kappa____ phi______ frames
    -      107.7491  -45.0000  -90.0000 61

#__ type_ start__ end____ width___ exp.time_
 14 omega   39.00   93.00   1.0000   12.0000
omega____ theta____ kappa____ phi______ frames
    -      107.7491  -45.0000  120.0000 54
;
_diffrn_measurement_device_type 'SuperNova, Dual, Cu at zero, Atlas'
_diffrn_measurement_method '\w scans'
_diffrn_orient_matrix_UB_11 0.1476658000
_diffrn_orient_matrix_UB_12 -0.0286899000
_diffrn_orient_matrix_UB_13 -0.0005298000
_diffrn_orient_matrix_UB_21 -0.0086700000
_diffrn_orient_matrix_UB_22 0.0327158000
_diffrn_orient_matrix_UB_23 -0.0821317000
_diffrn_orient_matrix_UB_31 0.0413642000
_diffrn_orient_matrix_UB_32 0.1091744000
_diffrn_orient_matrix_UB_33 0.0244702000
_diffrn_radiation_monochromator mirror
_diffrn_radiation_type CuK\a
_diffrn_radiation_wavelength 1.54184
_diffrn_reflns_av_R_equivalents 0.0219
_diffrn_reflns_av_unetI/netI 0.0308
_diffrn_reflns_Laue_measured_fraction_full 0.999
_diffrn_reflns_Laue_measured_fraction_max 0.967
_diffrn_reflns_limit_h_max 12
_diffrn_reflns_limit_h_min -11
_diffrn_reflns_limit_k_max 16
_diffrn_reflns_limit_k_min -11
_diffrn_reflns_limit_l_max 22
_diffrn_reflns_limit_l_min -18
_diffrn_reflns_number 9069
_diffrn_reflns_point_group_measured_fraction_full 0.999
_diffrn_reflns_point_group_measured_fraction_max 0.967
_diffrn_reflns_theta_full 67.684
_diffrn_reflns_theta_max 73.972
_diffrn_reflns_theta_min 4.173
_diffrn_source 'SuperNova (Cu) X-ray Source'
_exptl_absorpt_coefficient_mu 0.560
_exptl_absorpt_correction_T_max 1.00000
_exptl_absorpt_correction_T_min 0.96889
_exptl_absorpt_correction_type multi-scan
_exptl_absorpt_process_details
;
CrysAlisPro, Agilent Technologies,
Version 1.171.35.19 (release 27-10-2011 CrysAlis171 .NET)
(compiled Oct 27 2011,15:02:11)
Empirical absorption correction using spherical harmonics,
 implemented in SCALE3 ABSPACK scaling algorithm.
;
_exptl_crystal_colour colourless
_exptl_crystal_colour_primary colourless
_exptl_crystal_density_diffrn 1.281
_exptl_crystal_description block
_exptl_crystal_F_000 968
_exptl_crystal_size_max 0.32
_exptl_crystal_size_mid 0.29
_exptl_crystal_size_min 0.12
_refine_diff_density_max 0.541
_refine_diff_density_min -0.213
_refine_diff_density_rms 0.039
_refine_ls_extinction_method none
_refine_ls_goodness_of_fit_ref 1.038
_refine_ls_hydrogen_treatment constr
_refine_ls_matrix_type full
_refine_ls_number_parameters 325
_refine_ls_number_reflns 4678
_refine_ls_number_restraints 0
_refine_ls_restrained_S_all 1.038
_refine_ls_R_factor_all 0.0548
_refine_ls_R_factor_gt 0.0418
_refine_ls_shift/su_max 0.000
_refine_ls_shift/su_mean 0.000
_refine_ls_structure_factor_coef Fsqd
_refine_ls_weighting_details 'w=1/[\s^2^(Fo^2^)+(0.0522P)^2^+0.5055P] where P=(Fo^2^+2Fc^2^)/3'
_refine_ls_weighting_scheme calc
_refine_ls_wR_factor_gt 0.1039
_refine_ls_wR_factor_ref 0.1131
_reflns_Friedel_coverage 0.000
_reflns_number_gt 3749
_reflns_number_total 4678
_reflns_threshold_expression 'I > 2\s(I)'
_cod_data_source_file c7ob02537h2.cif
_cod_data_source_block 5a
_cod_original_cell_volume 2382.11(10)
_cod_database_code 7155946
_shelxl_version_number 2014/6
_chemical_oxdiff_formula C30H20N1
_shelx_space_group_comment
;
The symmetry employed for this shelxl refinement is uniquely defined
by the following loop, which should always be used as a source of
symmetry information in preference to the above space-group names.
They are only intended as comments.
;
_reflns_odcompleteness_completeness 99.91
_reflns_odcompleteness_iscentric 1
_reflns_odcompleteness_theta 66.97
_olex2_refinement_description
;
1. Fixed Uiso
 At 1.2 times of:
  All C(H) groups, All C(H,H) groups
2.a Secondary CH2 refined with riding coordinates:
 C18(H18A,H18B)
2.b Aromatic/amide H refined with riding coordinates:
 C7(H7), C8(H8), C9(H9), C10(H10), C13(H13), C14(H14), C15(H15), C16(H16),
 C20(H20), C21(H21), C22(H22), C23(H23), C24(H24), C26(H26), C27(H27), C28(H28),
  C29(H29), C30(H30), C32(H32), C33(H33), C34(H34), C35(H35), C36(H36)
;
_olex2_submission_special_instructions 'No special instructions were received'

loop_
_space_group_symop_operation_xyz
'x, y, z'
'-x, y+1/2, -z+1/2'
'-x, -y, -z'
'x, -y-1/2, z-1/2'

loop_
_atom_site_label
_atom_site_type_symbol
_atom_site_fract_x
_atom_site_fract_y
_atom_site_fract_z
_atom_site_U_iso_or_equiv
_atom_site_adp_type
_atom_site_occupancy
_atom_site_site_symmetry_order
_atom_site_calc_flag
_atom_site_refinement_flags_posn
N1 N 0.33484(12) 0.47507(9) 0.11861(6) 0.0254(3) Uani 1 1 d .
C2 C 0.31491(14) 0.41340(11) 0.05606(7) 0.0256(3) Uani 1 1 d .
C3 C 0.25786(14) 0.46938(11) -0.00372(7) 0.0266(3) Uani 1 1 d .
C4 C 0.24123(13) 0.57069(11) 0.02287(7) 0.0250(3) Uani 1 1 d .
C5 C 0.28941(14) 0.57238(11) 0.09889(8) 0.0256(3) Uani 1 1 d .
C6 C 0.18994(14) 0.66237(11) -0.01446(8) 0.0268(3) Uani 1 1 d .
C7 C 0.14238(15) 0.66433(12) -0.09124(8) 0.0313(3) Uani 1 1 d .
H7 H 0.1412 0.6043 -0.1187 0.038 Uiso 1 1 calc R
C8 C 0.09783(16) 0.75326(13) -0.12618(9) 0.0356(3) Uani 1 1 d .
H8 H 0.0676 0.7530 -0.1768 0.043 Uiso 1 1 calc R
C9 C 0.09803(16) 0.84364(12) -0.08578(10) 0.0381(4) Uani 1 1 d .
H9 H 0.0680 0.9038 -0.1094 0.046 Uiso 1 1 calc R
C10 C 0.14281(16) 0.84370(12) -0.01075(9) 0.0361(3) Uani 1 1 d .
H10 H 0.1419 0.9044 0.0158 0.043 Uiso 1 1 calc R
C11 C 0.19017(14) 0.75380(11) 0.02714(8) 0.0293(3) Uani 1 1 d .
C12 C 0.24059(14) 0.75426(11) 0.10672(8) 0.0291(3) Uani 1 1 d .
C13 C 0.24067(16) 0.84433(12) 0.14915(9) 0.0353(3) Uani 1 1 d .
H13 H 0.2091 0.9042 0.1257 0.042 Uiso 1 1 calc R
C14 C 0.28573(16) 0.84701(13) 0.22399(10) 0.0382(4) Uani 1 1 d .
H14 H 0.2849 0.9078 0.2503 0.046 Uiso 1 1 calc R
C15 C 0.33264(16) 0.75783(13) 0.25997(9) 0.0354(3) Uani 1 1 d .
H15 H 0.3629 0.7590 0.3106 0.043 Uiso 1 1 calc R
C16 C 0.33424(14) 0.66793(12) 0.22071(8) 0.0304(3) Uani 1 1 d .
H16 H 0.3651 0.6089 0.2455 0.036 Uiso 1 1 calc R
C17 C 0.29004(14) 0.66341(11) 0.14354(8) 0.0270(3) Uani 1 1 d .
C18 C 0.39495(14) 0.43716(11) 0.19093(7) 0.0280(3) Uani 1 1 d .
H18A H 0.4619 0.4856 0.2117 0.034 Uiso 1 1 calc R
H18B H 0.4402 0.3735 0.1834 0.034 Uiso 1 1 calc R
C19 C 0.29855(15) 0.41939(11) 0.24711(7) 0.0280(3) Uani 1 1 d .
C20 C 0.16231(15) 0.42956(12) 0.22963(8) 0.0310(3) Uani 1 1 d .
H20 H 0.1271 0.4482 0.1816 0.037 Uiso 1 1 calc R
C21 C 0.07737(17) 0.41229(13) 0.28285(9) 0.0368(3) Uani 1 1 d .
H21 H -0.0142 0.4202 0.2705 0.044 Uiso 1 1 calc R
C22 C 0.12830(19) 0.38341(12) 0.35417(9) 0.0387(4) Uani 1 1 d .
H22 H 0.0712 0.3716 0.3898 0.046 Uiso 1 1 calc R
C23 C 0.26454(19) 0.37217(13) 0.37236(8) 0.0395(4) Uani 1 1 d .
H23 H 0.2991 0.3524 0.4202 0.047 Uiso 1 1 calc R
C24 C 0.34961(17) 0.39032(12) 0.31937(8) 0.0342(3) Uani 1 1 d .
H24 H 0.4412 0.3831 0.3320 0.041 Uiso 1 1 calc R
C25 C 0.34876(15) 0.30323(11) 0.05990(7) 0.0275(3) Uani 1 1 d .
C26 C 0.25506(19) 0.23346(13) 0.07897(10) 0.0435(4) Uani 1 1 d .
H26 H 0.1711 0.2560 0.0876 0.052 Uiso 1 1 calc R
C27 C 0.2856(2) 0.13082(14) 0.08519(11) 0.0531(5) Uani 1 1 d .
H27 H 0.2222 0.0850 0.0982 0.064 Uiso 1 1 calc R
C28 C 0.4099(2) 0.09588(13) 0.07225(9) 0.0437(4) Uani 1 1 d .
H28 H 0.4311 0.0271 0.0777 0.052 Uiso 1 1 calc R
C29 C 0.50188(18) 0.16410(14) 0.05129(11) 0.0455(4) Uani 1 1 d .
H29 H 0.5849 0.1410 0.0414 0.055 Uiso 1 1 calc R
C30 C 0.47133(16) 0.26737(13) 0.04482(10) 0.0386(4) Uani 1 1 d .
H30 H 0.5339 0.3127 0.0302 0.046 Uiso 1 1 calc R
C31 C 0.22566(14) 0.42760(11) -0.08012(7) 0.0263(3) Uani 1 1 d .
C32 C 0.32652(15) 0.41233(11) -0.12489(8) 0.0301(3) Uani 1 1 d .
H32 H 0.4144 0.4269 -0.1063 0.036 Uiso 1 1 calc R
C33 C 0.29712(16) 0.37559(12) -0.19715(8) 0.0325(3) Uani 1 1 d .
H33 H 0.3654 0.3653 -0.2263 0.039 Uiso 1 1 calc R
C34 C 0.16660(16) 0.35430(12) -0.22574(8) 0.0318(3) Uani 1 1 d .
H34 H 0.1467 0.3314 -0.2745 0.038 Uiso 1 1 calc R
C35 C 0.06552(15) 0.36743(12) -0.18113(8) 0.0324(3) Uani 1 1 d .
H35 H -0.0221 0.3519 -0.1997 0.039 Uiso 1 1 calc R
C36 C 0.09509(15) 0.40365(12) -0.10888(8) 0.0307(3) Uani 1 1 d .
H36 H 0.0269 0.4120 -0.0794 0.037 Uiso 1 1 calc R

loop_
_atom_site_aniso_label
_atom_site_aniso_U_11
_atom_site_aniso_U_22
_atom_site_aniso_U_33
_atom_site_aniso_U_23
_atom_site_aniso_U_13
_atom_site_aniso_U_12
N1 0.0291(6) 0.0259(6) 0.0206(5) 0.0011(4) 0.0010(4) 0.0002(5)
C2 0.0282(7) 0.0265(7) 0.0219(6) 0.0009(5) 0.0025(5) -0.0015(5)
C3 0.0288(7) 0.0276(7) 0.0232(7) 0.0022(5) 0.0023(5) 0.0000(5)
C4 0.0245(6) 0.0271(7) 0.0237(6) 0.0029(5) 0.0038(5) -0.0008(5)
C5 0.0261(7) 0.0250(7) 0.0259(7) 0.0026(5) 0.0033(5) -0.0018(5)
C6 0.0250(7) 0.0287(7) 0.0268(7) 0.0054(5) 0.0043(5) -0.0006(5)
C7 0.0360(8) 0.0322(8) 0.0258(7) 0.0052(6) 0.0038(6) 0.0017(6)
C8 0.0349(8) 0.0401(9) 0.0313(8) 0.0114(6) 0.0018(6) 0.0040(6)
C9 0.0366(8) 0.0322(8) 0.0445(9) 0.0145(7) 0.0013(7) 0.0041(6)
C10 0.0362(8) 0.0273(8) 0.0438(9) 0.0037(6) 0.0015(7) 0.0009(6)
C11 0.0263(7) 0.0268(7) 0.0349(8) 0.0049(6) 0.0037(6) -0.0009(5)
C12 0.0258(7) 0.0280(7) 0.0336(8) -0.0008(6) 0.0042(5) -0.0026(5)
C13 0.0320(8) 0.0274(7) 0.0464(9) -0.0022(6) 0.0034(6) 0.0000(6)
C14 0.0351(8) 0.0344(8) 0.0447(9) -0.0137(7) 0.0035(7) -0.0023(6)
C15 0.0341(8) 0.0396(9) 0.0319(8) -0.0088(6) 0.0014(6) -0.0053(6)
C16 0.0297(7) 0.0326(8) 0.0286(7) -0.0015(6) 0.0023(6) -0.0034(6)
C17 0.0257(7) 0.0275(7) 0.0281(7) -0.0011(5) 0.0040(5) -0.0038(5)
C18 0.0298(7) 0.0301(7) 0.0228(7) 0.0026(5) -0.0024(5) 0.0012(6)
C19 0.0383(8) 0.0229(7) 0.0223(6) 0.0005(5) 0.0016(6) -0.0021(6)
C20 0.0361(8) 0.0308(7) 0.0255(7) 0.0035(6) 0.0006(6) -0.0009(6)
C21 0.0377(8) 0.0357(8) 0.0380(8) 0.0012(7) 0.0086(6) -0.0012(7)
C22 0.0556(10) 0.0323(8) 0.0308(8) 0.0006(6) 0.0149(7) -0.0045(7)
C23 0.0580(10) 0.0383(9) 0.0211(7) 0.0023(6) 0.0007(6) -0.0033(7)
C24 0.0409(8) 0.0355(8) 0.0246(7) 0.0009(6) -0.0028(6) -0.0025(6)
C25 0.0353(7) 0.0272(7) 0.0193(6) 0.0012(5) 0.0005(5) 0.0012(6)
C26 0.0527(10) 0.0293(8) 0.0537(10) 0.0017(7) 0.0274(8) 0.0007(7)
C27 0.0810(14) 0.0278(9) 0.0581(12) 0.0050(8) 0.0380(10) 0.0003(8)
C28 0.0688(12) 0.0292(8) 0.0322(8) 0.0016(6) 0.0026(8) 0.0132(8)
C29 0.0369(9) 0.0414(10) 0.0556(11) -0.0068(8) -0.0050(7) 0.0118(7)
C30 0.0313(8) 0.0353(8) 0.0481(9) -0.0017(7) 0.0001(7) 0.0004(6)
C31 0.0331(7) 0.0233(7) 0.0220(6) 0.0028(5) 0.0011(5) 0.0014(5)
C32 0.0293(7) 0.0325(8) 0.0283(7) 0.0014(6) 0.0028(5) -0.0020(6)
C33 0.0370(8) 0.0347(8) 0.0270(7) -0.0001(6) 0.0091(6) 0.0003(6)
C34 0.0410(8) 0.0301(7) 0.0235(7) -0.0021(6) 0.0015(6) -0.0020(6)
C35 0.0304(7) 0.0370(8) 0.0288(7) -0.0021(6) -0.0002(6) -0.0004(6)
C36 0.0297(7) 0.0353(8) 0.0274(7) -0.0009(6) 0.0049(5) 0.0005(6)

loop_
_atom_type_symbol
_atom_type_description
_atom_type_scat_dispersion_real
_atom_type_scat_dispersion_imag
_atom_type_scat_source
C C 0.0181 0.0091 'International Tables Vol C Tables 4.2.6.8 and 6.1.1.4'
H H 0.0000 0.0000 'International Tables Vol C Tables 4.2.6.8 and 6.1.1.4'
N N 0.0311 0.0180 'International Tables Vol C Tables 4.2.6.8 and 6.1.1.4'

loop_
_geom_angle_atom_site_label_1
_geom_angle_atom_site_label_2
_geom_angle_atom_site_label_3
_geom_angle
C2 N1 C5 108.47(11)
C2 N1 C18 122.40(12)
C5 N1 C18 129.13(12)
N1 C2 C25 121.38(12)
C3 C2 N1 109.62(12)
C3 C2 C25 128.96(13)
C2 C3 C4 106.67(12)
C2 C3 C31 123.92(13)
C4 C3 C31 129.40(12)
C3 C4 C6 131.82(13)
C5 C4 C3 107.71(12)
C5 C4 C6 120.46(13)
N1 C5 C4 107.54(12)
N1 C5 C17 129.73(13)
C4 C5 C17 122.71(13)
C7 C6 C4 122.26(14)
C7 C6 C11 119.05(13)
C11 C6 C4 118.68(13)
C6 C7 H7 119.4
C8 C7 C6 121.29(15)
C8 C7 H7 119.4
C7 C8 H8 120.0
C7 C8 C9 120.09(14)
C9 C8 H8 120.0
C8 C9 H9 120.1
C10 C9 C8 119.81(14)
C10 C9 H9 120.1
C9 C10 H10 119.1
C9 C10 C11 121.78(15)
C11 C10 H10 119.1
C6 C11 C10 117.98(14)
C6 C11 C12 120.21(13)
C10 C11 C12 121.80(14)
C13 C12 C11 121.02(14)
C13 C12 C17 118.01(14)
C17 C12 C11 120.96(13)
C12 C13 H13 118.8
C14 C13 C12 122.44(15)
C14 C13 H13 118.8
C13 C14 H14 120.3
C13 C14 C15 119.40(15)
C15 C14 H14 120.3
C14 C15 H15 119.9
C16 C15 C14 120.16(15)
C16 C15 H15 119.9
C15 C16 H16 119.2
C15 C16 C17 121.54(15)
C17 C16 H16 119.2
C12 C17 C5 116.97(13)
C16 C17 C5 124.58(14)
C16 C17 C12 118.44(14)
N1 C18 H18A 108.5
N1 C18 H18B 108.5
N1 C18 C19 115.15(12)
H18A C18 H18B 107.5
C19 C18 H18A 108.5
C19 C18 H18B 108.5
C20 C19 C18 122.61(13)
C20 C19 C24 118.83(14)
C24 C19 C18 118.56(13)
C19 C20 H20 119.6
C19 C20 C21 120.74(14)
C21 C20 H20 119.6
C20 C21 H21 119.9
C22 C21 C20 120.22(16)
C22 C21 H21 119.9
C21 C22 H22 120.1
C21 C22 C23 119.70(15)
C23 C22 H22 120.1
C22 C23 H23 119.9
C22 C23 C24 120.10(14)
C24 C23 H23 119.9
C19 C24 H24 119.8
C23 C24 C19 120.40(15)
C23 C24 H24 119.8
C26 C25 C2 119.48(14)
C30 C25 C2 121.90(14)
C30 C25 C26 118.62(15)
C25 C26 H26 119.7
C27 C26 C25 120.59(17)
C27 C26 H26 119.7
C26 C27 H27 119.8
C26 C27 C28 120.46(18)
C28 C27 H27 119.8
C27 C28 H28 120.4
C29 C28 C27 119.29(16)
C29 C28 H28 120.4
C28 C29 H29 119.8
C28 C29 C30 120.37(17)
C30 C29 H29 119.8
C25 C30 C29 120.61(16)
C25 C30 H30 119.7
C29 C30 H30 119.7
C32 C31 C3 120.23(13)
C36 C31 C3 121.25(13)
C36 C31 C32 118.52(13)
C31 C32 H32 119.6
C33 C32 C31 120.73(14)
C33 C32 H32 119.6
C32 C33 H33 119.9
C34 C33 C32 120.23(14)
C34 C33 H33 119.9
C33 C34 H34 120.2
C33 C34 C35 119.52(13)
C35 C34 H34 120.2
C34 C35 H35 119.9
C36 C35 C34 120.16(14)
C36 C35 H35 119.9
C31 C36 H36 119.6
C35 C36 C31 120.80(14)
C35 C36 H36 119.6

loop_
_geom_bond_atom_site_label_1
_geom_bond_atom_site_label_2
_geom_bond_distance
N1 C2 1.3862(18)
N1 C5 1.3882(18)
N1 C18 1.4605(17)
C2 C3 1.3740(19)
C2 C25 1.485(2)
C3 C4 1.431(2)
C3 C31 1.4859(19)
C4 C5 1.4020(19)
C4 C6 1.4439(19)
C5 C17 1.442(2)
C6 C7 1.414(2)
C6 C11 1.416(2)
C7 H7 0.9300
C7 C8 1.376(2)
C8 H8 0.9300
C8 C9 1.393(2)
C9 H9 0.9300
C9 C10 1.378(2)
C10 H10 0.9300
C10 C11 1.417(2)
C11 C12 1.467(2)
C12 C13 1.409(2)
C12 C17 1.425(2)
C13 H13 0.9300
C13 C14 1.375(2)
C14 H14 0.9300
C14 C15 1.393(2)
C15 H15 0.9300
C15 C16 1.378(2)
C16 H16 0.9300
C16 C17 1.414(2)
C18 H18A 0.9700
C18 H18B 0.9700
C18 C19 1.512(2)
C19 C20 1.380(2)
C19 C24 1.3983(19)
C20 H20 0.9300
C20 C21 1.387(2)
C21 H21 0.9300
C21 C22 1.382(2)
C22 H22 0.9300
C22 C23 1.383(3)
C23 H23 0.9300
C23 C24 1.386(2)
C24 H24 0.9300
C25 C26 1.391(2)
C25 C30 1.384(2)
C26 H26 0.9300
C26 C27 1.383(2)
C27 H27 0.9300
C27 C28 1.384(3)
C28 H28 0.9300
C28 C29 1.377(3)
C29 H29 0.9300
C29 C30 1.391(2)
C30 H30 0.9300
C31 C32 1.394(2)
C31 C36 1.393(2)
C32 H32 0.9300
C32 C33 1.391(2)
C33 H33 0.9300
C33 C34 1.384(2)
C34 H34 0.9300
C34 C35 1.390(2)
C35 H35 0.9300
C35 C36 1.389(2)
C36 H36 0.9300

loop_
_geom_torsion_atom_site_label_1
_geom_torsion_atom_site_label_2
_geom_torsion_atom_site_label_3
_geom_torsion_atom_site_label_4
_geom_torsion
N1 C2 C3 C4 -0.11(16)
N1 C2 C3 C31 178.56(13)
N1 C2 C25 C26 86.85(18)
N1 C2 C25 C30 -93.33(18)
N1 C5 C17 C12 177.62(13)
N1 C5 C17 C16 -3.3(2)
N1 C18 C19 C20 5.4(2)
N1 C18 C19 C24 -175.35(13)
C2 N1 C5 C4 -0.25(15)
C2 N1 C5 C17 -178.93(14)
C2 N1 C18 C19 -104.54(15)
C2 C3 C4 C5 -0.05(16)
C2 C3 C4 C6 178.36(14)
C2 C3 C31 C32 -76.70(19)
C2 C3 C31 C36 103.83(17)
C2 C25 C26 C27 -177.97(17)
C2 C25 C30 C29 177.83(15)
C3 C2 C25 C26 -90.5(2)
C3 C2 C25 C30 89.3(2)
C3 C4 C5 N1 0.19(15)
C3 C4 C5 C17 178.98(12)
C3 C4 C6 C7 0.7(2)
C3 C4 C6 C11 -177.85(14)
C3 C31 C32 C33 -178.43(14)
C3 C31 C36 C35 178.11(14)
C4 C3 C31 C32 101.65(18)
C4 C3 C31 C36 -77.8(2)
C4 C5 C17 C12 -0.9(2)
C4 C5 C17 C16 178.19(13)
C4 C6 C7 C8 -177.93(14)
C4 C6 C11 C10 178.34(13)
C4 C6 C11 C12 -0.6(2)
C5 N1 C2 C3 0.22(16)
C5 N1 C2 C25 -177.59(13)
C5 N1 C18 C19 75.69(18)
C5 C4 C6 C7 178.99(13)
C5 C4 C6 C11 0.4(2)
C6 C4 C5 N1 -178.44(12)
C6 C4 C5 C17 0.3(2)
C6 C7 C8 C9 -0.5(2)
C6 C11 C12 C13 -179.52(13)
C6 C11 C12 C17 0.0(2)
C7 C6 C11 C10 -0.3(2)
C7 C6 C11 C12 -179.21(13)
C7 C8 C9 C10 -0.1(2)
C8 C9 C10 C11 0.4(2)
C9 C10 C11 C6 -0.2(2)
C9 C10 C11 C12 178.65(15)
C10 C11 C12 C13 1.6(2)
C10 C11 C12 C17 -178.85(14)
C11 C6 C7 C8 0.7(2)
C11 C12 C13 C14 179.20(15)
C11 C12 C17 C5 0.7(2)
C11 C12 C17 C16 -178.44(13)
C12 C13 C14 C15 -0.4(2)
C13 C12 C17 C5 -179.77(13)
C13 C12 C17 C16 1.1(2)
C13 C14 C15 C16 0.3(2)
C14 C15 C16 C17 0.5(2)
C15 C16 C17 C5 179.71(14)
C15 C16 C17 C12 -1.2(2)
C17 C12 C13 C14 -0.3(2)
C18 N1 C2 C3 -179.58(12)
C18 N1 C2 C25 2.6(2)
C18 N1 C5 C4 179.54(13)
C18 N1 C5 C17 0.9(2)
C18 C19 C20 C21 179.84(14)
C18 C19 C24 C23 -179.29(14)
C19 C20 C21 C22 -0.7(2)
C20 C19 C24 C23 0.0(2)
C20 C21 C22 C23 0.3(2)
C21 C22 C23 C24 0.3(3)
C22 C23 C24 C19 -0.4(2)
C24 C19 C20 C21 0.6(2)
C25 C2 C3 C4 177.50(14)
C25 C2 C3 C31 -3.8(2)
C25 C26 C27 C28 -0.2(3)
C26 C25 C30 C29 -2.3(2)
C26 C27 C28 C29 -1.6(3)
C27 C28 C29 C30 1.4(3)
C28 C29 C30 C25 0.5(3)
C30 C25 C26 C27 2.2(3)
C31 C3 C4 C5 -178.62(14)
C31 C3 C4 C6 -0.2(3)
C31 C32 C33 C34 0.4(2)
C32 C31 C36 C35 -1.4(2)
C32 C33 C34 C35 -1.6(2)
C33 C34 C35 C36 1.3(2)
C34 C35 C36 C31 0.2(2)
C36 C31 C32 C33 1.1(2)
